data_7048797
loop_
_publ_author_name
'Wang, Hai-Dan'
'Wang, Xing-Fang'
'Su, Fang'
'Li, Jian-Sheng'
'Zhang, Lan-Cui'
'Sang, Xiao-Jing'
'Zhu, Zai-Ming'

_publ_section_title
;
 Carboxyethyltin and transition metal co-functionalized tungstoantimonates
 composited with polypyrrole for enhanced electrocatalytic methanol
 oxidation.
;
_journal_issue 9
_journal_name_full 'Dalton transactions (Cambridge, England : 2003)'
_journal_page_first 2977
_journal_page_last 2987
_journal_paper_doi 10.1039/c8dt05118f
_journal_volume 48
_journal_year 2019
_chemical_formula_moiety 'C6 H8 K5 Na5 Ni2 O70 Sb2 Sn2 W18,30H2O'
_chemical_formula_sum 'C6 H68 K5 Na5 Ni2 O100 Sb2 Sn2 W18'
_chemical_formula_weight 5958.65
_space_group_crystal_system triclinic
_space_group_IT_number 2
_space_group_name_Hall '-P 1'
_space_group_name_H-M_alt 'P -1'
_symmetry_space_group_name_Hall '-P 1'
_symmetry_space_group_name_H-M 'P -1'
_atom_sites_solution_hydrogens mixed
_audit_creation_method SHELXL-2014/7
_audit_update_record
;
2019-01-28 deposited with the CCDC.
2019-01-29 downloaded from the CCDC.
;
_cell_angle_alpha 94.595(2)
_cell_angle_beta 109.959(2)
_cell_angle_gamma 101.665(2)
_cell_formula_units_Z 1
_cell_length_a 12.4828(18)
_cell_length_b 12.6293(17)
_cell_length_c 16.440(2)
_cell_measurement_reflns_used 2843
_cell_measurement_temperature 296(2)
_cell_measurement_theta_max 25.59
_cell_measurement_theta_min 2.62.34
_cell_volume 2354.3(5)
_computing_cell_refinement 'SMART (Bruker, 2005)'
_computing_data_collection 'SMART (Bruker, 2005)'
_computing_data_reduction SAINT
_computing_molecular_graphics 'SHELXTL (Sheldrick, 1997a)'
_computing_publication_material SHELXTL
_computing_structure_refinement 'SHELXL-2014/7 (Sheldrick, 2014)'
_computing_structure_solution 'SHELXS-97 (Sheldrick, 1990)'
_diffrn_ambient_temperature 296(2)
_diffrn_measured_fraction_theta_full 0.994
_diffrn_measured_fraction_theta_max 0.994
_diffrn_measurement_device_type 'CCD area detector'
_diffrn_measurement_method 'phi and omega scans'
_diffrn_radiation_type MoK\a
_diffrn_radiation_wavelength 0.71073
_diffrn_reflns_av_R_equivalents 0.0389
_diffrn_reflns_av_unetI/netI 0.0764
_diffrn_reflns_Laue_measured_fraction_full 0.994
_diffrn_reflns_Laue_measured_fraction_max 0.994
_diffrn_reflns_limit_h_max 14
_diffrn_reflns_limit_h_min -13
_diffrn_reflns_limit_k_max 15
_diffrn_reflns_limit_k_min -14
_diffrn_reflns_limit_l_max 18
_diffrn_reflns_limit_l_min -19
_diffrn_reflns_number 12005
_diffrn_reflns_point_group_measured_fraction_full 0.994
_diffrn_reflns_point_group_measured_fraction_max 0.994
_diffrn_reflns_theta_full 24.999
_diffrn_reflns_theta_max 24.999
_diffrn_reflns_theta_min 1.335
_exptl_absorpt_coefficient_mu 23.726
_exptl_absorpt_correction_T_max 0.3209
_exptl_absorpt_correction_T_min 0.2214
_exptl_absorpt_correction_type multi-scan
_exptl_absorpt_process_details '(SADABS; Sheldrick, 2003)'
_exptl_crystal_colour green
_exptl_crystal_density_diffrn 4.203
_exptl_crystal_description block
_exptl_crystal_F_000 2644
_exptl_crystal_size_max 0.091
_exptl_crystal_size_mid 0.078
_exptl_crystal_size_min 0.062
_refine_diff_density_max 2.111
_refine_diff_density_min -1.770
_refine_diff_density_rms 0.387
_refine_ls_extinction_method none
_refine_ls_goodness_of_fit_ref 1.037
_refine_ls_hydrogen_treatment mixed
_refine_ls_matrix_type full
_refine_ls_number_parameters 714
_refine_ls_number_reflns 8239
_refine_ls_number_restraints 136
_refine_ls_restrained_S_all 1.036
_refine_ls_R_factor_all 0.0730
_refine_ls_R_factor_gt 0.0419
_refine_ls_shift/su_max 0.001
_refine_ls_shift/su_mean 0.000
_refine_ls_structure_factor_coef Fsqd
_refine_ls_weighting_details 'w=1/[\s^2^(Fo^2^)+(0.0339P)^2^+25.8041P] where P=(Fo^2^+2Fc^2^)/3'
_refine_ls_weighting_scheme calc
_refine_ls_wR_factor_gt 0.0851
_refine_ls_wR_factor_ref 0.0977
_reflns_Friedel_coverage 0.000
_reflns_number_gt 6015
_reflns_number_total 8239
_reflns_threshold_expression 'I > 2\s(I)'
_cod_data_source_file c8dt05118f2.cif
_cod_data_source_block SbW9-Ni-SnR
_cod_depositor_comments
;
The following automatic conversions were performed:

'_exptl_absorpt_correction_type' value 'Multi-scan' changed to
'multi-scan' according to
/home/data/users/saulius/crontab/automatic-downloads/rss-feeds/RSC/lib/dictionaries/cif_core.dic
dictionary named 'cif_core.dic' version 2.4.2 from 2011-04-26.

Automatic conversion script
Id: cif_fix_values 4973 2017-02-22 13:04:09Z antanas 

 Adding full bibliography for 7048795--7048798.cif.
;
_cod_original_cell_volume 2354.3(6)
_cod_database_code 7048797
_shelx_shelxl_version_number 2014/7
_shelx_space_group_comment
;
The symmetry employed for this shelxl refinement is uniquely defined
by the following loop, which should always be used as a source of
symmetry information in preference to the above space-group names.
They are only intended as comments.
;
_shelx_estimated_absorpt_t_min 0.221
_shelx_estimated_absorpt_t_max 0.321

loop_
_space_group_symop_operation_xyz
'x, y, z'
'-x, -y, -z'

loop_
_atom_site_label
_atom_site_type_symbol
_atom_site_fract_x
_atom_site_fract_y
_atom_site_fract_z
_atom_site_U_iso_or_equiv
_atom_site_adp_type
_atom_site_occupancy
_atom_site_site_symmetry_order
_atom_site_calc_flag
_atom_site_refinement_flags_posn
_atom_site_refinement_flags_adp
_atom_site_refinement_flags_occupancy
_atom_site_disorder_assembly
_atom_site_disorder_group
W1 W -0.07079(5) 0.35971(5) 0.58772(4) 0.01302(16) Uani 1 1 d . . . . .
W2 W -0.16009(6) 0.47618(6) 0.73990(5) 0.01596(16) Uani 1 1 d . . . . .
W3 W 0.27410(6) 0.65605(6) 0.93383(5) 0.01786(17) Uani 1 1 d . . . . .
W4 W -0.16509(6) 0.73985(6) 0.65773(5) 0.01727(17) Uani 1 1 d . . . . .
W5 W -0.00318(6) 0.75300(6) 0.86658(5) 0.01758(17) Uani 1 1 d . . . . .
W6 W 0.08711(6) 0.38782(6) 0.80478(5) 0.01660(17) Uani 1 1 d . . . . .
W7 W 0.09920(6) 0.91261(6) 0.73946(5) 0.01960(17) Uani 1 1 d . . . . .
W8 W 0.36547(6) 0.81196(6) 0.80084(5) 0.02029(17) Uani 1 1 d . . . . .
W9 W 0.35314(6) 0.54528(6) 0.77890(5) 0.01703(17) Uani 1 1 d . . . . .
Sn1 Sn 0.21428(9) 0.43422(9) 0.54236(7) 0.0139(3) Uani 1 1 d . . . . .
Sb1 Sb 0.09035(9) 0.63319(9) 0.67434(7) 0.0130(2) Uani 1 1 d . . . . .
Ni1 Ni 0.24900(18) 0.89200(18) 0.58827(15) 0.0201(5) Uani 1 1 d D . . . .
K1 K 0.2204(5) 0.4213(5) 1.0577(4) 0.0624(16) Uani 1 1 d D . . . .
K2 K -0.1507(8) 0.2368(8) 0.8914(7) 0.092(3) Uani 0.75 1 d . U P A .
K3 K 0.1604(9) 0.1138(7) 0.9514(6) 0.071(3) Uani 0.65 1 d D U P A 1
K3A K 0.043(6) 0.098(6) 0.906(5) 0.082(5) Uiso 0.1 1 d D U P A 2
Na1 Na 0.4482(7) 0.6842(7) 1.1975(5) 0.043(2) Uani 1 1 d D . . . .
Na2 Na 0.1896(7) 0.2104(7) 0.6954(6) 0.050(2) Uani 1 1 d D . . . .
Na3 Na -0.3706(12) 0.1855(12) 0.6127(12) 0.041(4) Uani 0.5 1 d D . P . .
O1 O -0.1507(10) 0.7612(9) 0.7816(7) 0.020(3) Uani 1 1 d . . . . .
O2 O 0.2466(10) 0.8849(9) 0.8077(7) 0.022(3) Uani 1 1 d . U . . .
O3 O 0.0024(9) 0.2931(9) 0.6940(7) 0.018(3) Uani 1 1 d . . . . .
O4 O -0.1211(9) 0.4639(9) 0.5267(7) 0.020(3) Uani 1 1 d . . . . .
O5 O 0.4455(9) 0.6939(9) 0.7997(7) 0.018(3) Uani 1 1 d . . . . .
O6 O 0.0715(8) 0.3812(9) 0.5748(8) 0.018(3) Uani 1 1 d . . . . .
O7 O 0.3748(9) 0.5723(9) 0.9045(7) 0.021(3) Uani 1 1 d . . . . .
O8 O -0.0594(9) 0.3949(9) 0.8147(7) 0.019(3) Uani 1 1 d . . . . .
O9 O 0.2251(9) 0.4242(8) 0.7769(7) 0.015(2) Uani 1 1 d . . . . .
O10 O 0.1500(9) 0.7273(9) 0.9226(7) 0.018(3) Uani 1 1 d . U . . .
O11 O -0.1524(9) 0.2404(9) 0.5137(8) 0.025(3) Uani 1 1 d . . . . .
O12 O 0.1551(9) 0.5173(9) 0.8925(7) 0.018(3) Uani 1 1 d . . . . .
O13 O 0.0251(9) 0.7337(9) 0.7375(7) 0.018(3) Uani 1 1 d . . . . .
O14 O 0.0095(8) 0.4983(8) 0.7054(7) 0.010(2) Uani 1 1 d . U . . .
O15 O 0.2316(9) 0.6577(8) 0.7863(7) 0.015(2) Uani 1 1 d . . . . .
O16 O -0.3033(10) 0.7604(10) 0.6102(8) 0.028(3) Uani 1 1 d . . . . .
O17 O 0.4855(11) 0.9209(11) 0.8395(9) 0.036(3) Uani 1 1 d . . . . .
O18 O -0.2004(9) 0.5832(9) 0.6708(7) 0.018(3) Uani 1 1 d . . . . .
O19 O 0.1196(11) 0.2900(9) 0.8694(8) 0.029(3) Uani 1 1 d . . . . .
O20 O 0.3139(9) 0.8028(9) 0.6852(7) 0.021(3) Uani 1 1 d . . . . .
O21 O -0.0359(10) 0.7789(10) 0.9593(8) 0.024(3) Uani 1 1 d . . . . .
O22 O 0.2772(9) 0.5421(9) 0.6631(7) 0.020(3) Uani 1 1 d . U . . .
O23 O -0.1279(10) 0.6948(10) 0.5632(7) 0.023(3) Uani 1 1 d . . . . .
O24 O 0.1176(9) 0.8823(9) 0.6380(8) 0.021(3) Uani 1 1 d . . . . .
O25 O 0.3741(9) 0.7841(9) 0.9252(7) 0.022(3) Uani 1 1 d . . . . .
O26 O -0.1917(8) 0.3666(8) 0.6447(7) 0.014(2) Uani 1 1 d . . . . .
O27 O -0.0739(9) 0.8850(9) 0.6781(8) 0.024(3) Uani 1 1 d . . . . .
O28 O 0.4616(10) 0.4757(10) 0.7868(8) 0.023(3) Uani 1 1 d . . . . .
O29 O 0.3251(10) 0.6531(10) 1.0447(8) 0.024(3) Uani 1 1 d . . . . .
O30 O -0.0674(9) 0.5972(9) 0.8357(7) 0.020(3) Uani 1 1 d . . . . .
O31 O 0.0593(10) 0.8922(10) 0.8514(8) 0.025(3) Uani 1 1 d . . . . .
O32 O -0.2830(10) 0.4321(10) 0.7680(8) 0.028(3) Uani 1 1 d . . . . .
O33 O 0.1294(11) 1.0557(10) 0.7582(9) 0.034(3) Uani 1 1 d . . . . .
O34 O 0.2856(9) 0.3092(9) 0.6130(7) 0.017(3) Uani 1 1 d . U . . .
O35 O 0.4413(10) 0.2368(10) 0.6466(9) 0.029(3) Uani 1 1 d . . . . .
C1 C 0.3812(14) 0.4724(15) 0.5316(13) 0.026(4) Uani 1 1 d . . . . .
H1A H 0.3724 0.4608 0.4704 0.031 Uiso 1 1 calc R U . . .
H1B H 0.4200 0.5488 0.5558 0.031 Uiso 1 1 calc R U . . .
C2 C 0.4545(14) 0.4000(17) 0.5811(13) 0.034(5) Uani 1 1 d . . . . .
H2A H 0.5204 0.4458 0.6301 0.041 Uiso 1 1 calc R U . . .
H2B H 0.4862 0.3657 0.5425 0.041 Uiso 1 1 calc R U . . .
C3 C 0.3883(15) 0.3097(14) 0.6163(11) 0.020(4) Uani 1 1 d . . . . .
O1W O 0.1721(13) 0.9838(11) 0.4987(9) 0.041(4) Uani 1 1 d D U . . .
H1WA H 0.220(5) 1.001(6) 0.473(4) 0.049 Uiso 1 1 d D U . . .
H1WB H 0.169(5) 1.045(4) 0.523(9) 0.049 Uiso 1 1 d D U . . .
O2W O 0.3392(14) 1.0388(12) 0.6772(10) 0.051(4) Uani 1 1 d D . . . .
H2WA H 0.375(11) 1.093(11) 0.661(9) 0.061 Uiso 1 1 d D U . . .
H2WB H 0.386(9) 1.034(14) 0.728(6) 0.061 Uiso 1 1 d D U . . .
O3W O 0.3894(13) 0.9056(14) 0.5496(11) 0.054(4) Uani 1 1 d D . . . .
H3WA H 0.363(16) 0.846(9) 0.514(10) 0.064 Uiso 1 1 d D U . . .
H3WB H 0.447(13) 0.895(14) 0.592(8) 0.064 Uiso 1 1 d D U . . .
O4W O 0.0734(11) 0.1374(10) 0.5431(9) 0.035(3) Uani 1 1 d D . . . .
H4WA H 0.038(8) 0.162(8) 0.497(6) 0.042 Uiso 1 1 d D U . . .
H4WB H 0.028(2) 0.0764(9) 0.5407(12) 0.042 Uiso 1 1 d D U . . .
O5W O 0.3696(13) 0.2442(12) 0.8249(10) 0.051(4) Uani 1 1 d D . . . .
H5WA H 0.3998(14) 0.3128(15) 0.8342(9) 0.061 Uiso 1 1 d D U . . .
H5WB H 0.348(2) 0.232(2) 0.8677(9) 0.061 Uiso 1 1 d D U . . .
O6W O 0.3903(18) 0.8529(17) 1.2016(16) 0.108(8) Uani 1 1 d D U . . .
H6WA H 0.436(8) 0.897(4) 1.248(4) 0.129 Uiso 1 1 d D U . . .
H6WB H 0.398(12) 0.885(6) 1.160(5) 0.129 Uiso 1 1 d D U . . .
O7W O 0.4217(18) 0.0975(14) 0.9395(12) 0.085(6) Uani 1 1 d D . . . .
H7WA H 0.394(2) 0.079(3) 0.8841(13) 0.101 Uiso 1 1 d D U . . .
H7WB H 0.422(3) 0.038(3) 0.960(3) 0.101 Uiso 1 1 d D U . . .
O8W O 0.2801(16) -0.0409(18) 1.0235(14) 0.105(8) Uani 1 1 d D . . . .
H8WA H 0.249(2) -0.074(4) 1.056(4) 0.127 Uiso 1 1 d D U . . .
H8WB H 0.3505(15) -0.011(2) 1.0568(18) 0.127 Uiso 1 1 d D U . . .
O9W O 0.3844(12) 0.3821(15) 0.9852(11) 0.061(5) Uani 1 1 d D . . . .
H9WA H 0.458(3) 0.39(2) 0.999(3) 0.073 Uiso 1 1 d D U . . .
H9WB H 0.357(3) 0.379(3) 0.9298(12) 0.073 Uiso 1 1 d D U . . .
O10W O 0.3046(14) 0.2436(19) 1.1250(13) 0.090(7) Uani 1 1 d D . . . .
H10A H 0.295(6) 0.227(5) 1.172(4) 0.109 Uiso 1 1 d D U . . .
H10B H 0.3763(14) 0.2446(14) 1.1340(14) 0.109 Uiso 1 1 d D U . . .
O11W O 0.0000 0.5000 1.0000 0.078(9) Uani 1 2 d S . P . .
O12W O -0.1435(15) 0.0830(13) 0.6765(14) 0.075(6) Uani 1 1 d D . . . .
H12A H -0.137(5) 0.134(5) 0.716(4) 0.090 Uiso 1 1 d D U . . .
H12B H -0.2156(16) 0.049(2) 0.657(4) 0.090 Uiso 1 1 d D U . . .
O13W O -0.126(3) 0.009(3) 0.867(2) 0.114(7) Uani 0.75 1 d . U P A 1
O14W O -0.320(3) -0.024(3) 0.837(2) 0.135(9) Uiso 0.75 1 d . U P A 1
O15W O -0.389(3) -0.071(3) 0.677(2) 0.123(8) Uiso 0.75 1 d . U P B 1
O16W O -0.288(2) 0.081(2) 0.728(2) 0.099(9) Uani 0.75 1 d . U P A 1
O17W O -0.342(8) 0.949(7) 0.580(6) 0.11(3) Uiso 0.25 1 d . . P C 1
O18W O -0.501(8) -0.263(8) 0.636(7) 0.12(3) Uiso 0.25 1 d . . P D 2

loop_
_atom_site_aniso_label
_atom_site_aniso_U_11
_atom_site_aniso_U_22
_atom_site_aniso_U_33
_atom_site_aniso_U_23
_atom_site_aniso_U_13
_atom_site_aniso_U_12
W1 0.0140(3) 0.0148(4) 0.0109(4) 0.0033(3) 0.0049(3) 0.0036(3)
W2 0.0156(3) 0.0201(4) 0.0140(4) 0.0043(3) 0.0071(3) 0.0050(3)
W3 0.0168(3) 0.0252(4) 0.0106(4) 0.0017(3) 0.0031(3) 0.0067(3)
W4 0.0178(3) 0.0219(4) 0.0142(4) 0.0038(3) 0.0060(3) 0.0088(3)
W5 0.0185(4) 0.0228(4) 0.0129(4) 0.0014(3) 0.0068(3) 0.0072(3)
W6 0.0168(3) 0.0211(4) 0.0126(4) 0.0061(3) 0.0044(3) 0.0066(3)
W7 0.0226(4) 0.0159(4) 0.0218(4) 0.0027(3) 0.0099(3) 0.0050(3)
W8 0.0166(3) 0.0224(4) 0.0190(4) 0.0018(3) 0.0050(3) 0.0017(3)
W9 0.0151(3) 0.0237(4) 0.0128(4) 0.0029(3) 0.0040(3) 0.0078(3)
Sn1 0.0136(5) 0.0180(6) 0.0119(6) 0.0043(5) 0.0052(5) 0.0060(5)
Sb1 0.0122(5) 0.0150(6) 0.0123(6) 0.0033(5) 0.0046(4) 0.0039(5)
Ni1 0.0220(11) 0.0187(13) 0.0191(13) 0.0027(10) 0.0086(10) 0.0026(10)
K1 0.081(4) 0.061(4) 0.059(4) 0.012(3) 0.041(3) 0.019(3)
K2 0.084(5) 0.104(6) 0.092(6) 0.046(5) 0.032(5) 0.019(5)
K3 0.118(6) 0.050(4) 0.049(5) 0.006(4) 0.021(4) 0.050(4)
Na1 0.043(5) 0.051(5) 0.029(5) 0.015(4) 0.005(4) 0.011(4)
Na2 0.056(5) 0.050(6) 0.039(5) 0.013(5) 0.021(4) -0.004(5)
Na3 0.026(8) 0.034(9) 0.063(12) -0.014(9) 0.027(8) -0.005(7)
O1 0.031(7) 0.021(7) 0.010(6) 0.000(5) 0.011(5) 0.002(5)
O2 0.031(6) 0.023(6) 0.013(6) 0.011(5) 0.006(5) 0.007(5)
O3 0.020(6) 0.013(6) 0.014(6) -0.002(5) -0.001(5) 0.003(5)
O4 0.027(6) 0.031(7) 0.011(6) 0.010(5) 0.011(5) 0.017(6)
O5 0.011(5) 0.021(7) 0.021(7) -0.001(5) 0.006(5) 0.004(5)
O6 0.009(5) 0.013(6) 0.032(8) 0.005(5) 0.008(5) 0.001(5)
O7 0.024(6) 0.022(7) 0.015(7) 0.005(5) 0.005(5) 0.007(5)
O8 0.017(6) 0.033(7) 0.010(6) 0.008(5) 0.006(5) 0.011(5)
O9 0.025(6) 0.011(6) 0.007(6) -0.003(5) 0.007(5) 0.000(5)
O10 0.023(5) 0.015(5) 0.011(5) -0.004(4) -0.002(4) 0.011(5)
O11 0.018(6) 0.024(7) 0.018(7) -0.003(6) -0.003(5) -0.007(5)
O12 0.019(6) 0.022(7) 0.014(6) -0.003(5) 0.008(5) 0.007(5)
O13 0.016(6) 0.027(7) 0.014(6) 0.003(5) 0.005(5) 0.014(5)
O14 0.005(4) 0.009(5) 0.011(5) -0.001(4) -0.004(4) 0.000(4)
O15 0.021(6) 0.010(6) 0.011(6) 0.003(5) 0.002(5) 0.002(5)
O16 0.033(7) 0.031(8) 0.026(8) 0.013(6) 0.009(6) 0.018(6)
O17 0.038(8) 0.044(9) 0.030(8) 0.008(7) 0.019(7) 0.008(7)
O18 0.021(6) 0.023(7) 0.014(6) 0.005(5) 0.011(5) 0.005(5)
O19 0.040(8) 0.016(7) 0.031(8) 0.012(6) 0.012(6) 0.010(6)
O20 0.021(6) 0.028(7) 0.012(6) 0.000(5) 0.004(5) 0.007(5)
O21 0.030(7) 0.030(7) 0.024(7) 0.010(6) 0.017(6) 0.019(6)
O22 0.025(5) 0.021(6) 0.010(5) -0.005(5) 0.010(4) -0.002(5)
O23 0.028(7) 0.031(7) 0.010(6) 0.000(6) 0.009(5) 0.005(6)
O24 0.022(6) 0.017(7) 0.031(8) 0.011(6) 0.018(6) 0.005(5)
O25 0.022(6) 0.022(7) 0.014(7) 0.000(5) -0.002(5) 0.004(5)
O26 0.015(6) 0.015(6) 0.008(6) 0.001(5) 0.001(5) 0.004(5)
O27 0.019(6) 0.023(7) 0.028(8) -0.005(6) 0.010(6) 0.005(5)
O28 0.024(6) 0.029(7) 0.023(7) 0.013(6) 0.006(5) 0.019(6)
O29 0.026(6) 0.032(7) 0.017(7) 0.004(6) 0.008(5) 0.011(6)
O30 0.020(6) 0.024(7) 0.017(7) 0.004(5) 0.008(5) 0.005(5)
O31 0.024(6) 0.033(8) 0.016(7) -0.005(6) 0.004(5) 0.008(6)
O32 0.029(7) 0.027(7) 0.026(8) 0.006(6) 0.006(6) 0.008(6)
O33 0.033(7) 0.022(7) 0.038(9) 0.007(6) 0.004(6) 0.002(6)
O34 0.015(4) 0.019(4) 0.018(4) 0.008(4) 0.003(3) 0.011(3)
O35 0.035(7) 0.028(8) 0.035(8) 0.013(6) 0.015(6) 0.022(6)
C1 0.022(9) 0.029(11) 0.027(11) 0.005(9) 0.009(8) 0.007(8)
C2 0.012(9) 0.057(14) 0.032(12) 0.002(11) 0.008(8) 0.007(9)
C3 0.027(10) 0.023(10) 0.005(9) 0.004(8) 0.003(7) 0.001(8)
O1W 0.075(9) 0.039(8) 0.027(8) 0.022(6) 0.024(7) 0.035(7)
O2W 0.069(11) 0.027(9) 0.044(10) -0.003(8) 0.019(9) -0.007(8)
O3W 0.041(9) 0.077(13) 0.036(10) 0.006(9) 0.009(7) 0.012(9)
O4W 0.038(8) 0.020(7) 0.044(10) 0.005(7) 0.014(7) 0.000(6)
O5W 0.056(10) 0.046(10) 0.048(10) 0.019(8) 0.018(8) 0.007(8)
O6W 0.110(11) 0.097(10) 0.109(11) 0.015(8) 0.023(8) 0.039(8)
O7W 0.123(17) 0.060(12) 0.044(12) 0.002(10) 0.006(11) 0.012(12)
O8W 0.052(12) 0.108(18) 0.109(19) -0.016(15) -0.004(12) -0.009(12)
O9W 0.030(8) 0.076(12) 0.063(12) 0.002(10) 0.002(8) 0.011(9)
O10W 0.057(11) 0.15(2) 0.091(16) 0.051(15) 0.046(11) 0.035(12)
O11W 0.082(17) 0.15(3) 0.047(16) 0.050(17) 0.035(14) 0.082(18)
O12W 0.074(12) 0.036(10) 0.130(19) 0.015(11) 0.058(12) 0.010(9)
O13W 0.122(10) 0.112(10) 0.124(11) 0.016(8) 0.052(9) 0.049(8)
O16W 0.102(12) 0.103(13) 0.102(13) 0.016(9) 0.049(9) 0.031(9)

loop_
_atom_type_symbol
_atom_type_description
_atom_type_scat_dispersion_real
_atom_type_scat_dispersion_imag
_atom_type_scat_source
C C 0.0033 0.0016 'International Tables Vol C Tables 4.2.6.8 and 6.1.1.4'
H H 0.0000 0.0000 'International Tables Vol C Tables 4.2.6.8 and 6.1.1.4'
N N 0.0061 0.0033 'International Tables Vol C Tables 4.2.6.8 and 6.1.1.4'
O O 0.0106 0.0060 'International Tables Vol C Tables 4.2.6.8 and 6.1.1.4'
Ni Ni 0.3393 1.1124 'International Tables Vol C Tables 4.2.6.8 and 6.1.1.4'
Sb Sb -0.5866 1.5461 'International Tables Vol C Tables 4.2.6.8 and 6.1.1.4'
W W -0.8490 6.8722 'International Tables Vol C Tables 4.2.6.8 and 6.1.1.4'
Sn Sn -0.6537 1.4246 'International Tables Vol C Tables 4.2.6.8 and 6.1.1.4'
K K 0.2009 0.2494 'International Tables Vol C Tables 4.2.6.8 and 6.1.1.4'
Na Na 0.0362 0.0249 'International Tables Vol C Tables 4.2.6.8 and 6.1.1.4'

loop_
_geom_angle_atom_site_label_1
_geom_angle_atom_site_label_2
_geom_angle_atom_site_label_3
_geom_angle
_geom_angle_site_symmetry_1
_geom_angle_site_symmetry_3
O11 W1 O4 101.9(5) . .
O11 W1 O6 102.7(5) . .
O4 W1 O6 96.6(5) . .
O11 W1 O3 99.3(5) . .
O4 W1 O3 157.3(5) . .
O6 W1 O3 86.4(5) . .
O11 W1 O26 95.7(5) . .
O4 W1 O26 88.0(4) . .
O6 W1 O26 159.6(5) . .
O3 W1 O26 82.0(4) . .
O11 W1 O14 165.4(5) . .
O4 W1 O14 84.7(4) . .
O6 W1 O14 89.3(4) . .
O3 W1 O14 72.9(4) . .
O26 W1 O14 71.3(4) . .
O32 W2 O18 103.4(5) . .
O32 W2 O26 100.4(5) . .
O18 W2 O26 95.0(5) . .
O32 W2 O30 100.8(5) . .
O18 W2 O30 86.5(5) . .
O26 W2 O30 157.8(4) . .
O32 W2 O8 97.2(5) . .
O18 W2 O8 158.2(4) . .
O26 W2 O8 88.2(4) . .
O30 W2 O8 82.6(5) . .
O32 W2 O14 168.1(5) . .
O18 W2 O14 87.2(4) . .
O26 W2 O14 72.7(4) . .
O30 W2 O14 85.2(4) . .
O8 W2 O14 73.2(4) . .
O32 W2 K1 50.7(4) . 2_567
O18 W2 K1 100.2(3) . 2_567
O26 W2 K1 149.8(3) . 2_567
O30 W2 K1 50.2(3) . 2_567
O8 W2 K1 87.2(3) . 2_567
O14 W2 K1 133.6(3) . 2_567
O32 W2 K2 62.9(4) . .
O18 W2 K2 166.3(3) . .
O26 W2 K2 87.5(4) . .
O30 W2 K2 96.2(4) . .
O8 W2 K2 35.1(3) . .
O14 W2 K2 106.4(3) . .
K1 W2 K2 71.87(18) 2_567 .
O29 W3 O25 102.6(5) . .
O29 W3 O10 100.8(5) . .
O25 W3 O10 92.2(5) . .
O29 W3 O7 97.2(5) . .
O25 W3 O7 88.4(5) . .
O10 W3 O7 161.5(5) . .
O29 W3 O12 99.9(5) . .
O25 W3 O12 157.0(5) . .
O10 W3 O12 87.8(4) . .
O7 W3 O12 84.5(4) . .
O29 W3 O15 171.9(4) . .
O25 W3 O15 73.8(4) . .
O10 W3 O15 86.7(4) . .
O7 W3 O15 75.6(4) . .
O12 W3 O15 83.3(4) . .
O29 W3 K1 50.2(4) . .
O25 W3 K1 149.3(4) . .
O10 W3 K1 105.7(4) . .
O7 W3 K1 82.3(3) . .
O12 W3 K1 50.9(3) . .
O15 W3 K1 130.8(3) . .
O29 W3 K2 52.3(4) . 2_567
O25 W3 K2 102.7(4) . 2_567
O10 W3 K2 48.5(4) . 2_567
O7 W3 K2 149.0(4) . 2_567
O12 W3 K2 94.4(3) . 2_567
O15 W3 K2 135.2(3) . 2_567
K1 W3 K2 73.35(17) . 2_567
O16 W4 O23 103.7(6) . .
O16 W4 O27 100.0(5) . .
O23 W4 O27 94.6(5) . .
O16 W4 O1 98.9(5) . .
O23 W4 O1 156.4(5) . .
O27 W4 O1 87.9(5) . .
O16 W4 O18 102.0(5) . .
O23 W4 O18 86.6(5) . .
O27 W4 O18 157.0(5) . .
O1 W4 O18 82.2(5) . .
O16 W4 O13 171.5(5) . .
O23 W4 O13 83.4(4) . .
O27 W4 O13 74.5(4) . .
O1 W4 O13 74.7(4) . .
O18 W4 O13 82.9(4) . .
O21 W5 O31 102.3(5) . .
O21 W5 O30 100.4(5) . .
O31 W5 O30 156.8(5) . .
O21 W5 O1 97.3(5) . .
O31 W5 O1 87.7(5) . .
O30 W5 O1 84.6(5) . .
O21 W5 O10 98.5(5) . .
O31 W5 O10 92.5(5) . .
O30 W5 O10 89.0(5) . .
O1 W5 O10 163.8(5) . .
O21 W5 O13 172.6(5) . .
O31 W5 O13 73.7(5) . .
O30 W5 O13 83.3(4) . .
O1 W5 O13 76.5(4) . .
O10 W5 O13 88.0(4) . .
O21 W5 K1 50.8(4) . 2_567
O31 W5 K1 146.3(4) . 2_567
O30 W5 K1 52.2(3) . 2_567
O1 W5 K1 78.0(3) . 2_567
O10 W5 K1 109.5(4) . 2_567
O13 W5 K1 130.3(3) . 2_567
O21 W5 K2 44.5(4) . 2_567
O31 W5 K2 101.8(4) . 2_567
O30 W5 K2 97.8(4) . 2_567
O1 W5 K2 141.7(4) . 2_567
O10 W5 K2 53.9(4) . 2_567
O13 W5 K2 141.7(3) . 2_567
K1 W5 K2 73.78(17) 2_567 2_567
O19 W6 O9 100.7(5) . .
O19 W6 O8 98.7(5) . .
O9 W6 O8 160.2(5) . .
O19 W6 O3 98.6(5) . .
O9 W6 O3 91.4(4) . .
O8 W6 O3 89.1(5) . .
O19 W6 O12 100.0(5) . .
O9 W6 O12 87.0(4) . .
O8 W6 O12 86.3(5) . .
O3 W6 O12 161.3(5) . .
O19 W6 O14 169.5(5) . .
O9 W6 O14 86.8(4) . .
O8 W6 O14 74.4(4) . .
O3 W6 O14 73.7(4) . .
O12 W6 O14 87.6(4) . .
O19 W6 Na2 73.6(4) . .
O9 W6 Na2 53.8(3) . .
O8 W6 Na2 137.0(4) . .
O3 W6 Na2 52.1(3) . .
O12 W6 Na2 136.5(3) . .
O14 W6 Na2 105.9(3) . .
O19 W6 K1 51.3(4) . .
O9 W6 K1 101.5(3) . .
O8 W6 K1 87.9(3) . .
O3 W6 K1 148.8(3) . .
O12 W6 K1 49.2(4) . .
O14 W6 K1 134.7(3) . .
Na2 W6 K1 114.93(17) . .
O19 W6 K2 61.1(4) . .
O9 W6 K2 161.5(4) . .
O8 W6 K2 38.2(4) . .
O3 W6 K2 88.3(4) . .
O12 W6 K2 99.1(4) . .
O14 W6 K2 110.8(3) . .
Na2 W6 K2 113.4(2) . .
K1 W6 K2 70.57(17) . .
O33 W7 O24 103.6(6) . .
O33 W7 O2 102.6(5) . .
O24 W7 O2 93.5(5) . .
O33 W7 O27 97.1(5) . .
O24 W7 O27 91.0(5) . .
O2 W7 O27 158.2(5) . .
O33 W7 O31 95.2(6) . .
O24 W7 O31 161.1(5) . .
O2 W7 O31 84.1(5) . .
O27 W7 O31 84.8(5) . .
O33 W7 O13 162.9(5) . .
O24 W7 O13 91.3(4) . .
O2 W7 O13 84.6(4) . .
O27 W7 O13 73.9(4) . .
O31 W7 O13 69.9(4) . .
O33 W7 K3A 51.2(12) . 1_565
O24 W7 K3A 152.5(12) . 1_565
O2 W7 K3A 102.2(11) . 1_565
O27 W7 K3A 82.8(11) . 1_565
O31 W7 K3A 45.0(11) . 1_565
O13 W7 K3A 112.4(11) . 1_565
O33 W7 K3 49.9(5) . 1_565
O24 W7 K3 150.8(4) . 1_565
O2 W7 K3 82.9(4) . 1_565
O27 W7 K3 103.1(4) . 1_565
O31 W7 K3 47.5(4) . 1_565
O13 W7 K3 117.0(3) . 1_565
O17 W8 O20 105.1(6) . .
O17 W8 O2 99.6(5) . .
O20 W8 O2 91.3(5) . .
O17 W8 O5 99.0(5) . .
O20 W8 O5 93.1(5) . .
O2 W8 O5 159.1(5) . .
O17 W8 O25 93.6(5) . .
O20 W8 O25 161.1(5) . .
O2 W8 O25 82.7(5) . .
O5 W8 O25 86.5(5) . .
O17 W8 O15 164.3(5) . .
O20 W8 O15 89.6(5) . .
O2 W8 O15 85.2(4) . .
O5 W8 O15 74.5(4) . .
O25 W8 O15 72.0(4) . .
O28 W9 O22 106.0(5) . .
O28 W9 O5 99.6(5) . .
O22 W9 O5 95.0(5) . .
O28 W9 O9 100.0(5) . .
O22 W9 O9 89.2(5) . .
O5 W9 O9 158.0(4) . .
O28 W9 O7 99.0(5) . .
O22 W9 O7 154.5(5) . .
O5 W9 O7 85.3(5) . .
O9 W9 O7 81.8(4) . .
O28 W9 O15 170.9(5) . .
O22 W9 O15 80.6(4) . .
O5 W9 O15 73.3(4) . .
O9 W9 O15 86.1(4) . .
O7 W9 O15 75.1(4) . .
O6 Sn1 O4 85.7(4) . 2_566
O6 Sn1 O23 83.6(4) . 2_566
O4 Sn1 O23 90.7(5) 2_566 2_566
O6 Sn1 C1 167.4(6) . .
O4 Sn1 C1 106.4(6) 2_566 .
O23 Sn1 C1 99.4(6) 2_566 .
O6 Sn1 O22 83.9(4) . .
O4 Sn1 O22 93.8(5) 2_566 .
O23 Sn1 O22 166.4(4) 2_566 .
C1 Sn1 O22 91.7(6) . .
O6 Sn1 O34 85.9(4) . .
O4 Sn1 O34 170.7(4) 2_566 .
O23 Sn1 O34 84.6(4) 2_566 .
C1 Sn1 O34 82.2(6) . .
O22 Sn1 O34 89.1(4) . .
O14 Sb1 O15 91.9(4) . .
O14 Sb1 O13 93.4(4) . .
O15 Sb1 O13 88.1(4) . .
O3W Ni1 O1W 92.4(6) . .
O3W Ni1 O24 175.1(6) . .
O1W Ni1 O24 90.8(5) . .
O3W Ni1 O20 93.7(6) . .
O1W Ni1 O20 173.6(5) . .
O24 Ni1 O20 83.0(4) . .
O3W Ni1 O11 90.3(6) . 2_566
O1W Ni1 O11 84.0(5) . 2_566
O24 Ni1 O11 93.8(5) . 2_566
O20 Ni1 O11 97.8(5) . 2_566
O3W Ni1 O2W 88.5(6) . .
O1W Ni1 O2W 88.2(6) . .
O24 Ni1 O2W 87.8(6) . .
O20 Ni1 O2W 90.2(6) . .
O11 Ni1 O2W 172.0(6) 2_566 .
O9W K1 O10W 71.8(5) . .
O9W K1 O21 113.4(5) . 2_567
O10W K1 O21 64.7(4) . 2_567
O9W K1 O12 76.5(4) . .
O10W K1 O12 140.9(5) . .
O21 K1 O12 109.8(4) 2_567 .
O9W K1 O11W 136.6(4) . .
O10W K1 O11W 140.7(4) . .
O21 K1 O11W 77.2(3) 2_567 .
O12 K1 O11W 60.8(2) . .
O9W K1 O30 161.3(5) . 2_567
O10W K1 O30 89.5(4) . 2_567
O21 K1 O30 56.2(3) 2_567 2_567
O12 K1 O30 120.7(4) . 2_567
O11W K1 O30 59.9(2) . 2_567
O9W K1 O29 80.8(5) . .
O10W K1 O29 136.8(5) . .
O21 K1 O29 158.5(4) 2_567 .
O12 K1 O29 55.9(3) . .
O11W K1 O29 81.4(3) . .
O30 K1 O29 114.3(4) 2_567 .
O9W K1 O32 124.4(4) . 2_567
O10W K1 O32 97.9(5) . 2_567
O21 K1 O32 109.8(4) 2_567 2_567
O12 K1 O32 119.0(4) . 2_567
O11W K1 O32 85.6(3) . 2_567
O30 K1 O32 56.4(3) 2_567 2_567
O29 K1 O32 70.8(3) . 2_567
O9W K1 O19 63.5(4) . .
O10W K1 O19 90.5(5) . .
O21 K1 O19 68.9(3) 2_567 .
O12 K1 O19 54.5(3) . .
O11W K1 O19 84.5(3) . .
O30 K1 O19 118.5(4) 2_567 .
O29 K1 O19 106.6(4) . .
O32 K1 O19 170.0(4) 2_567 .
O9W K1 W5 135.1(4) . 2_567
O10W K1 W5 69.5(4) . 2_567
O21 K1 W5 26.8(2) 2_567 2_567
O12 K1 W5 124.2(3) . 2_567
O11W K1 W5 72.16(12) . 2_567
O30 K1 W5 30.6(2) 2_567 2_567
O29 K1 W5 144.1(3) . 2_567
O32 K1 W5 83.1(3) 2_567 2_567
O19 K1 W5 94.8(3) . 2_567
O9W K1 W3 73.2(4) . .
O10W K1 W3 144.1(4) . .
O21 K1 W3 139.6(3) 2_567 .
O12 K1 W3 30.5(2) . .
O11W K1 W3 73.45(13) . .
O30 K1 W3 125.1(3) 2_567 .
O29 K1 W3 26.0(2) . .
O32 K1 W3 95.1(3) 2_567 .
O19 K1 W3 81.1(3) . .
W5 K1 W3 145.60(18) 2_567 .
O9W K1 W2 148.2(4) . 2_567
O10W K1 W2 95.6(4) . 2_567
O21 K1 W2 85.0(3) 2_567 2_567
O12 K1 W2 123.1(3) . 2_567
O11W K1 W2 70.72(11) . 2_567
O30 K1 W2 30.1(2) 2_567 2_567
O29 K1 W2 90.5(3) . 2_567
O32 K1 W2 26.4(2) 2_567 2_567
O19 K1 W2 147.5(3) . 2_567
W5 K1 W2 58.30(8) 2_567 2_567
W3 K1 W2 110.15(14) . 2_567
O8 K2 O6W 112.0(6) . 2_567
O8 K2 O21 106.0(4) . 2_567
O6W K2 O21 142.0(7) 2_567 2_567
O8 K2 O16W 95.9(7) . .
O6W K2 O16W 45.4(7) 2_567 .
O21 K2 O16W 131.1(7) 2_567 .
O8 K2 O13W 122.2(8) . .
O6W K2 O13W 85.7(8) 2_567 .
O21 K2 O13W 73.9(7) 2_567 .
O16W K2 O13W 57.6(9) . .
O8 K2 O10 124.5(5) . 2_567
O6W K2 O10 100.0(6) 2_567 2_567
O21 K2 O10 56.3(4) 2_567 2_567
O16W K2 O10 137.0(7) . 2_567
O13W K2 O10 103.7(8) . 2_567
O8 K2 O29 102.2(4) . 2_567
O6W K2 O29 64.4(5) 2_567 2_567
O21 K2 O29 108.0(5) 2_567 2_567
O16W K2 O29 109.2(6) . 2_567
O13W K2 O29 133.6(7) . 2_567
O10 K2 O29 52.9(3) 2_567 2_567
O8 K2 K3A 95.8(13) . .
O6W K2 K3A 122.4(14) 2_567 .
O21 K2 K3A 51.3(13) 2_567 .
O10 K2 K3A 103.9(13) 2_567 .
O29 K2 K3A 156.2(13) 2_567 .
O8 K2 O8W 176.3(5) . 2_557
O6W K2 O8W 64.4(6) 2_567 2_557
O21 K2 O8W 77.6(5) 2_567 2_557
O16W K2 O8W 81.7(7) . 2_557
O13W K2 O8W 58.7(8) . 2_557
O10 K2 O8W 57.2(4) 2_567 2_557
O29 K2 O8W 76.1(5) 2_567 2_557
K3A K2 O8W 86.7(13) . 2_557
O8 K2 O14W 139.4(8) . .
O6W K2 O14W 47.3(8) 2_567 .
O21 K2 O14W 101.3(7) 2_567 .
O16W K2 O14W 43.7(9) . .
O13W K2 O14W 40.5(8) . .
O10 K2 O14W 95.6(7) 2_567 .
O29 K2 O14W 97.0(7) 2_567 .
O8W K2 O14W 38.5(7) 2_557 .
O8 K2 W5 117.6(4) . 2_567
O6W K2 W5 125.0(6) 2_567 2_567
O21 K2 W5 25.7(2) 2_567 2_567
O16W K2 W5 141.6(7) . 2_567
O13W K2 W5 87.3(7) . 2_567
O10 K2 W5 30.7(2) 2_567 2_567
O29 K2 W5 82.8(3) 2_567 2_567
K3A K2 W5 75.1(13) . 2_567
O8W K2 W5 65.6(4) 2_557 2_567
O14W K2 W5 99.9(7) . 2_567
O8 K2 Na1 89.0(3) . 2_567
O6W K2 Na1 37.8(5) 2_567 2_567
O21 K2 Na1 146.2(4) 2_567 2_567
O16W K2 Na1 75.0(6) . 2_567
O13W K2 Na1 123.5(7) . 2_567
O10 K2 Na1 90.1(3) 2_567 2_567
O29 K2 Na1 38.4(3) 2_567 2_567
K3A K2 Na1 158.8(13) . 2_567
O8W K2 Na1 87.7(4) 2_557 2_567
O14W K2 Na1 84.4(6) . 2_567
W5 K2 Na1 120.7(3) 2_567 2_567
O19 K3 O8W 158.4(7) . .
O19 K3 O21 74.8(4) . 2_567
O8W K3 O21 121.7(6) . 2_567
O19 K3 O31 119.7(5) . 1_545
O8W K3 O31 65.9(5) . 1_545
O21 K3 O31 122.0(5) 2_567 1_545
O19 K3 O10W 95.5(6) . .
O8W K3 O10W 81.6(6) . .
O21 K3 O10W 64.1(4) 2_567 .
O31 K3 O10W 144.9(6) 1_545 .
O19 K3 O33 71.3(4) . 1_545
O8W K3 O33 100.0(6) . 1_545
O21 K3 O33 134.1(5) 2_567 1_545
O31 K3 O33 56.5(4) 1_545 1_545
O10W K3 O33 148.0(6) . 1_545
O19 K3 O13W 87.3(7) . .
O8W K3 O13W 111.3(8) . .
O21 K3 O13W 67.7(6) 2_567 .
O31 K3 O13W 58.4(6) 1_545 .
O10W K3 O13W 128.9(7) . .
O33 K3 O13W 80.7(7) 1_545 .
O19 K3 O7W 101.6(5) . .
O8W K3 O7W 56.8(6) . .
O21 K3 O7W 147.3(5) 2_567 .
O31 K3 O7W 88.6(4) 1_545 .
O10W K3 O7W 84.3(5) . .
O33 K3 O7W 70.7(4) 1_545 .
O13W K3 O7W 145.1(7) . .
O19 K3 W7 95.9(4) . 1_545
O8W K3 W7 79.7(5) . 1_545
O21 K3 W7 140.4(4) 2_567 1_545
O31 K3 W7 31.8(3) 1_545 1_545
O10W K3 W7 155.3(5) . 1_545
O33 K3 W7 25.8(2) 1_545 1_545
O13W K3 W7 73.6(6) . 1_545
O7W K3 W7 71.9(3) . 1_545
O19 K3 K1 51.5(3) . .
O8W K3 K1 126.6(5) . .
O21 K3 K1 48.7(3) 2_567 .
O31 K3 K1 166.3(4) 1_545 .
O10W K3 K1 45.5(4) . .
O33 K3 K1 120.4(4) 1_545 .
O13W K3 K1 108.6(6) . .
O7W K3 K1 103.2(4) . .
W7 K3 K1 146.2(3) 1_545 .
O19 K3 K2 53.2(3) . .
O8W K3 K2 148.4(6) . .
O21 K3 K2 40.1(3) 2_567 .
O31 K3 K2 100.3(4) 1_545 .
O10W K3 K2 100.8(4) . .
O33 K3 K2 94.2(4) 1_545 .
O13W K3 K2 43.5(6) . .
O7W K3 K2 154.5(5) . .
W7 K3 K2 103.6(3) 1_545 .
K1 K3 K2 66.1(2) . .
O19 K3 Na2 47.5(3) . .
O8W K3 Na2 117.1(6) . .
O21 K3 Na2 121.1(4) 2_567 .
O31 K3 Na2 85.0(3) 1_545 .
O10W K3 Na2 123.4(5) . .
O33 K3 Na2 28.5(3) 1_545 .
O13W K3 Na2 95.3(6) . .
O7W K3 Na2 68.7(4) . .
W7 K3 Na2 54.04(16) 1_545 .
K1 K3 Na2 92.6(2) . .
K2 K3 Na2 88.1(2) . .
O19 K3A O21 82(2) . 2_567
O19 K3A O31 132(3) . 1_545
O21 K3A O31 143(3) 2_567 1_545
O19 K3A O33 73.6(18) . 1_545
O21 K3A O33 154(3) 2_567 1_545
O31 K3A O33 58.6(14) 1_545 1_545
O19 K3A K2 71.7(17) . .
O21 K3A K2 56.1(13) 2_567 .
O31 K3A K2 140(2) 1_545 .
O33 K3A K2 122(2) 1_545 .
O19 K3A W7 100(2) . 1_545
O21 K3A W7 171(3) 2_567 1_545
O31 K3A W7 32.4(8) 1_545 1_545
O33 K3A W7 26.8(7) 1_545 1_545
K2 K3A W7 133(2) . 1_545
O19 K3A K1 45.2(11) . .
O21 K3A K1 42.6(11) 2_567 .
O31 K3A K1 148(2) 1_545 .
O33 K3A K1 111.0(19) 1_545 .
K2 K3A K1 71.7(13) . .
W7 K3A K1 134.6(18) 1_545 .
O19 K3A K3A 149(3) . 2_557
O21 K3A K3A 68(2) 2_567 2_557
O31 K3A K3A 76(2) 1_545 2_557
O33 K3A K3A 134(3) 1_545 2_557
K2 K3A K3A 95(2) . 2_557
W7 K3A K3A 108(2) 1_545 2_557
K1 K3A K3A 105(2) . 2_557
O19 K3A Na2 46.4(12) . .
O21 K3A Na2 128(2) 2_567 .
O31 K3A Na2 86.0(17) 1_545 .
O33 K3A Na2 27.4(7) 1_545 .
K2 K3A Na2 102.6(17) . .
W7 K3A Na2 54.1(9) 1_545 .
K1 K3A Na2 87.3(13) . .
K3A K3A Na2 161(3) 2_557 .
O6W Na1 O29 84.4(7) . .
O6W Na1 O5W 96.6(7) . 2_667
O29 Na1 O5W 95.2(5) . 2_667
O6W Na1 O35 80.1(7) . 2_667
O29 Na1 O35 164.5(5) . 2_667
O5W Na1 O35 86.1(5) 2_667 2_667
O6W Na1 O28 170.7(7) . 2_667
O29 Na1 O28 103.7(5) . 2_667
O5W Na1 O28 78.4(5) 2_667 2_667
O35 Na1 O28 91.7(5) 2_667 2_667
O6W Na1 O32 97.9(7) . 2_567
O29 Na1 O32 90.5(5) . 2_567
O5W Na1 O32 164.9(6) 2_667 2_567
O35 Na1 O32 92.2(5) 2_667 2_567
O28 Na1 O32 86.7(5) 2_667 2_567
O6W Na1 C3 104.3(7) . 2_667
O29 Na1 C3 171.2(6) . 2_667
O5W Na1 C3 83.5(5) 2_667 2_667
O35 Na1 C3 24.2(4) 2_667 2_667
O28 Na1 C3 67.6(5) 2_667 2_667
O32 Na1 C3 88.7(5) 2_567 2_667
O6W Na1 K1 119.4(6) . .
O29 Na1 K1 51.3(3) . .
O5W Na1 K1 122.7(5) 2_667 .
O35 Na1 K1 139.1(4) 2_667 .
O28 Na1 K1 69.7(3) 2_667 .
O32 Na1 K1 52.1(3) 2_567 .
C3 Na1 K1 122.5(4) 2_667 .
O6W Na1 K2 45.9(5) . 2_567
O29 Na1 K2 56.0(3) . 2_567
O5W Na1 K2 129.4(5) 2_667 2_567
O35 Na1 K2 111.9(4) 2_667 2_567
O28 Na1 K2 142.9(4) 2_667 2_567
O32 Na1 K2 65.0(3) 2_567 2_567
C3 Na1 K2 130.9(4) 2_667 2_567
K1 Na1 K2 73.8(2) . 2_567
O6W Na1 Na3 55.2(7) . 2_567
O29 Na1 Na3 124.5(5) . 2_567
O5W Na1 Na3 122.9(5) 2_667 2_567
O35 Na1 Na3 44.9(4) 2_667 2_567
O28 Na1 Na3 121.1(5) 2_667 2_567
O32 Na1 Na3 63.5(4) 2_567 2_567
C3 Na1 Na3 62.6(4) 2_667 2_567
K1 Na1 Na3 114.2(3) . 2_567
K2 Na1 Na3 68.6(3) 2_567 2_567
O6W Na1 Na2 102.0(6) . 2_667
O29 Na1 Na2 127.1(4) . 2_667
O5W Na1 Na2 32.2(4) 2_667 2_667
O35 Na1 Na2 56.7(3) 2_667 2_667
O28 Na1 Na2 69.7(3) 2_667 2_667
O32 Na1 Na2 138.7(4) 2_567 2_667
C3 Na1 Na2 51.4(4) 2_667 2_667
K1 Na1 Na2 136.4(3) . 2_667
K2 Na1 Na2 147.3(3) 2_567 2_667
Na3 Na1 Na2 99.8(3) 2_567 2_667
O34 Na2 O33 155.9(6) . 1_545
O34 Na2 O4W 73.8(5) . .
O33 Na2 O4W 98.5(5) 1_545 .
O34 Na2 O5W 93.3(5) . .
O33 Na2 O5W 83.3(5) 1_545 .
O4W Na2 O5W 152.3(6) . .
O34 Na2 O3 108.8(5) . .
O33 Na2 O3 93.0(5) 1_545 .
O4W Na2 O3 85.2(5) . .
O5W Na2 O3 122.4(5) . .
O34 Na2 O9 80.1(4) . .
O33 Na2 O9 121.3(5) 1_545 .
O4W Na2 O9 125.6(5) . .
O5W Na2 O9 74.0(5) . .
O3 Na2 O9 59.4(4) . .
O34 Na2 W6 108.9(4) . .
O33 Na2 W6 94.9(4) 1_545 .
O4W Na2 W6 117.9(4) . .
O5W Na2 W6 89.3(4) . .
O3 Na2 W6 33.6(2) . .
O9 Na2 W6 33.4(2) . .
O34 Na2 Na1 62.1(3) . 2_667
O33 Na2 Na1 108.7(4) 1_545 2_667
O4W Na2 Na1 125.8(4) . 2_667
O5W Na2 Na1 32.0(4) . 2_667
O3 Na2 Na1 136.8(4) . 2_667
O9 Na2 Na1 77.5(3) . 2_667
W6 Na2 Na1 105.6(2) . 2_667
O34 Na2 K3 153.5(4) . .
O33 Na2 K3 37.9(4) 1_545 .
O4W Na2 K3 132.4(4) . .
O5W Na2 K3 61.7(4) . .
O3 Na2 K3 80.9(3) . .
O9 Na2 K3 84.4(3) . .
W6 Na2 K3 65.29(17) . .
Na1 Na2 K3 93.6(2) 2_667 .
O34 Na2 K3A 165.6(10) . .
O33 Na2 K3A 35.7(9) 1_545 .
O4W Na2 K3A 118.6(10) . .
O5W Na2 K3A 78.4(9) . .
O3 Na2 K3A 67.4(9) . .
O9 Na2 K3A 86.2(9) . .
W6 Na2 K3A 59.7(9) . .
Na1 Na2 K3A 110.4(9) 2_667 .
O16W Na3 O26 103.2(9) . .
O16W Na3 O3W 113.2(9) . 2_566
O26 Na3 O3W 100.2(7) . 2_566
O16W Na3 O35 104.3(9) . 1_455
O26 Na3 O35 111.8(6) . 1_455
O3W Na3 O35 122.7(7) 2_566 1_455
O16W Na3 Na1 79.3(8) . 2_567
O26 Na3 Na1 89.5(5) . 2_567
O3W Na3 Na1 161.6(6) 2_566 2_567
O35 Na3 Na1 38.9(4) 1_455 2_567
O16W Na3 K2 39.6(7) . .
O26 Na3 K2 72.4(4) . .
O3W Na3 K2 142.7(6) 2_566 .
O35 Na3 K2 93.0(5) 1_455 .
Na1 Na3 K2 55.3(3) 2_567 .
W5 O1 W4 116.2(5) . .
W7 O2 W8 143.1(6) . .
W6 O3 W1 118.7(5) . .
W6 O3 Na2 94.2(4) . .
W1 O3 Na2 115.7(5) . .
W1 O4 Sn1 167.2(6) . 2_566
W9 O5 W8 117.6(5) . .
W1 O6 Sn1 165.4(6) . .
W3 O7 W9 116.1(5) . .
W6 O8 W2 120.5(6) . .
W6 O8 K2 115.9(5) . .
W2 O8 K2 120.4(5) . .
W6 O9 W9 144.3(6) . .
W6 O9 Na2 92.8(4) . .
W9 O9 Na2 122.7(5) . .
W3 O10 W5 155.4(6) . .
W3 O10 K2 103.6(5) . 2_567
W5 O10 K2 95.4(4) . 2_567
W1 O11 Ni1 172.7(7) . 2_566
W6 O12 W3 145.6(6) . .
W6 O12 K1 101.6(5) . .
W3 O12 K1 98.6(4) . .
Sb1 O13 W7 112.7(5) . .
Sb1 O13 W5 137.6(5) . .
W7 O13 W5 97.2(4) . .
Sb1 O13 W4 113.8(5) . .
W7 O13 W4 93.5(4) . .
W5 O13 W4 92.5(4) . .
Sb1 O14 W1 110.8(5) . .
Sb1 O14 W6 129.7(4) . .
W1 O14 W6 94.5(4) . .
Sb1 O14 W2 126.4(5) . .
W1 O14 W2 94.9(3) . .
W6 O14 W2 91.9(4) . .
Sb1 O15 W8 112.2(5) . .
Sb1 O15 W3 139.3(5) . .
W8 O15 W3 96.5(4) . .
Sb1 O15 W9 112.2(5) . .
W8 O15 W9 94.3(4) . .
W3 O15 W9 92.8(4) . .
W2 O18 W4 147.0(6) . .
W6 O19 K3A 146.5(17) . .
W6 O19 K3 172.1(7) . .
W6 O19 K1 103.2(5) . .
K3A O19 K1 98.1(16) . .
K3 O19 K1 84.8(4) . .
W8 O20 Ni1 140.8(6) . .
W5 O21 K3A 155.7(17) . 2_567
W5 O21 K2 109.8(5) . 2_567
K3A O21 K2 72.5(15) 2_567 2_567
W5 O21 K3 149.3(6) . 2_567
K2 O21 K3 97.7(5) 2_567 2_567
W5 O21 K1 102.4(5) . 2_567
K3A O21 K1 100.6(16) 2_567 2_567
K2 O21 K1 102.5(4) 2_567 2_567
K3 O21 K1 84.0(4) 2_567 2_567
W9 O22 Sn1 140.3(6) . .
W4 O23 Sn1 131.7(6) . 2_566
W7 O24 Ni1 140.0(6) . .
W3 O25 W8 117.6(5) . .
W2 O26 W1 120.9(5) . .
W2 O26 Na3 118.6(6) . .
W1 O26 Na3 118.3(5) . .
W4 O27 W7 118.0(6) . .
W9 O28 Na1 156.3(7) . 2_667
W3 O29 Na1 162.8(7) . .
W3 O29 K1 103.7(5) . .
Na1 O29 K1 90.1(4) . .
W3 O29 K2 102.6(5) . 2_567
Na1 O29 K2 85.7(4) . 2_567
K1 O29 K2 96.4(4) . 2_567
W5 O30 W2 145.3(7) . .
W5 O30 K1 97.2(4) . 2_567
W2 O30 K1 99.8(4) . 2_567
W5 O31 W7 119.2(6) . .
W5 O31 K3A 133.9(16) . 1_565
W7 O31 K3A 102.6(16) . 1_565
W5 O31 K3 139.4(6) . 1_565
W7 O31 K3 100.7(5) . 1_565
W2 O32 Na1 163.7(7) . 2_567
W2 O32 K1 102.9(5) . 2_567
Na1 O32 K1 86.9(4) 2_567 2_567
W7 O33 Na2 140.5(8) . 1_565
W7 O33 K3A 102.0(15) . 1_565
Na2 O33 K3A 116.9(14) 1_565 1_565
W7 O33 K3 104.3(6) . 1_565
Na2 O33 K3 113.6(5) 1_565 1_565
C3 O34 Sn1 113.0(10) . .
C3 O34 Na2 125.0(10) . .
Sn1 O34 Na2 121.0(5) . .
C3 O35 Na1 103.4(10) . 2_667
C3 O35 Na3 126.5(12) . 1_655
Na1 O35 Na3 96.2(6) 2_667 1_655
C2 C1 Sn1 109.2(12) . .
C2 C1 H1A 109.8 . .
Sn1 C1 H1A 109.8 . .
C2 C1 H1B 109.8 . .
Sn1 C1 H1B 109.8 . .
H1A C1 H1B 108.3 . .
C1 C2 C3 114.9(14) . .
C1 C2 H2A 108.5 . .
C3 C2 H2A 108.5 . .
C1 C2 H2B 108.5 . .
C3 C2 H2B 108.5 . .
H2A C2 H2B 107.5 . .
O34 C3 O35 123.0(16) . .
O34 C3 C2 120.0(15) . .
O35 C3 C2 117.0(15) . .
O34 C3 Na1 111.1(11) . 2_667
O35 C3 Na1 52.4(9) . 2_667
C2 C3 Na1 105.1(11) . 2_667
Ni1 O1W H1WA 103.9(14) . .
Ni1 O1W H1WB 112(10) . .
H1WA O1W H1WB 105.0(17) . .
Ni1 O2W H2WA 120(10) . .
Ni1 O2W H2WB 118(10) . .
H2WA O2W H2WB 105.0(18) . .
Ni1 O3W Na3 122.9(7) . 2_566
Ni1 O3W H3WA 96(10) . .
Na3 O3W H3WA 38(10) 2_566 .
Ni1 O3W H3WB 108(10) . .
Na3 O3W H3WB 114(10) 2_566 .
H3WA O3W H3WB 105.0(17) . .
Na2 O4W H4WA 138(9) . .
Na2 O4W H4WB 108.2(16) . .
H4WA O4W H4WB 104.7(17) . .
Na1 O5W Na2 115.8(7) 2_667 .
Na1 O5W H5WA 59.1(14) 2_667 .
Na2 O5W H5WA 106.0(16) . .
Na1 O5W H5WB 137.8(19) 2_667 .
Na2 O5W H5WB 106.1(17) . .
H5WA O5W H5WB 105.0(17) . .
Na1 O6W K2 96.3(7) . 2_567
Na1 O6W H6WA 110(2) . .
K2 O6W H6WA 140(8) 2_567 .
Na1 O6W H6WB 110(2) . .
K2 O6W H6WB 92(10) 2_567 .
H6WA O6W H6WB 105.0(18) . .
K3 O7W H7WA 94.7(19) . .
K3 O7W H7WB 94.7(19) . .
H7WA O7W H7WB 105.1(17) . .
K3 O8W K2 119.4(7) . 2_557
K3 O8W H8WA 111(2) . .
K2 O8W H8WA 17(4) 2_557 .
K3 O8W H8WB 111(2) . .
K2 O8W H8WB 113(2) 2_557 .
H8WA O8W H8WB 105.3(18) . .
K1 O9W H9WA 141(7) . .
K1 O9W H9WB 110.6(17) . .
H9WA O9W H9WB 105.3(17) . .
K1 O10W K3 86.5(5) . .
K1 O10W H10A 118(2) . .
K3 O10W H10A 122(6) . .
K1 O10W H10B 118(2) . .
K3 O10W H10B 107.9(19) . .
H10A O10W H10B 104.7(17) . .
K1 O11W K1 180.0 2_567 .
H12A O12W H12B 105.1(17) . .
K2 O13W K3 86.8(8) . .
Na3 O16W K2 108.1(11) . .

loop_
_geom_bond_atom_site_label_1
_geom_bond_atom_site_label_2
_geom_bond_distance
_geom_bond_site_symmetry_2
W1 O11 1.739(11) .
W1 O4 1.802(11) .
W1 O6 1.829(10) .
W1 O3 2.013(11) .
W1 O26 2.042(10) .
W1 O14 2.288(10) .
W2 O32 1.748(12) .
W2 O18 1.871(11) .
W2 O26 1.879(10) .
W2 O30 1.952(11) .
W2 O8 1.953(11) .
W2 O14 2.343(10) .
W2 K1 3.838(6) 2_567
W2 K2 4.064(10) .
W3 O29 1.719(12) .
W3 O25 1.880(12) .
W3 O10 1.907(10) .
W3 O7 1.950(11) .
W3 O12 1.951(11) .
W3 O15 2.302(11) .
W3 K1 3.805(6) .
W3 K2 3.962(11) 2_567
W4 O16 1.716(11) .
W4 O23 1.847(11) .
W4 O27 1.888(11) .
W4 O1 1.974(11) .
W4 O18 1.984(11) .
W4 O13 2.308(10) .
W5 O21 1.732(11) .
W5 O31 1.846(13) .
W5 O30 1.922(11) .
W5 O1 1.922(11) .
W5 O10 1.925(10) .
W5 O13 2.269(11) .
W5 K1 3.752(6) 2_567
W5 K2 3.759(10) 2_567
W6 O19 1.714(12) .
W6 O9 1.908(10) .
W6 O8 1.910(10) .
W6 O3 1.921(11) .
W6 O12 1.923(11) .
W6 O14 2.321(10) .
W6 Na2 3.461(9) .
W6 K1 3.866(6) .
W6 K2 3.939(9) .
W7 O33 1.749(12) .
W7 O24 1.781(11) .
W7 O2 1.919(11) .
W7 O27 1.989(11) .
W7 O31 2.086(12) .
W7 O13 2.255(11) .
W7 K3A 3.80(7) 1_565
W7 K3 3.894(9) 1_565
W8 O17 1.708(13) .
W8 O20 1.772(11) .
W8 O2 1.927(11) .
W8 O5 1.957(10) .
W8 O25 2.072(12) .
W8 O15 2.232(10) .
W9 O28 1.733(10) .
W9 O22 1.806(11) .
W9 O5 1.930(11) .
W9 O9 1.965(10) .
W9 O7 1.980(11) .
W9 O15 2.302(10) .
Sn1 O6 2.033(10) .
Sn1 O4 2.058(11) 2_566
Sn1 O23 2.095(11) 2_566
Sn1 C1 2.113(16) .
Sn1 O22 2.118(11) .
Sn1 O34 2.188(10) .
Sb1 O14 1.994(10) .
Sb1 O15 2.016(10) .
Sb1 O13 2.034(10) .
Ni1 O3W 2.040(16) .
Ni1 O1W 2.048(13) .
Ni1 O24 2.056(11) .
Ni1 O20 2.059(12) .
Ni1 O11 2.102(11) 2_566
Ni1 O2W 2.107(14) .
K1 O9W 2.800(17) .
K1 O10W 2.82(2) .
K1 O21 2.978(13) 2_567
K1 O12 2.988(13) .
K1 O11W 2.988(6) .
K1 O30 2.990(12) 2_567
K1 O29 3.012(13) .
K1 O32 3.048(14) 2_567
K1 O19 3.097(14) .
K1 W5 3.752(6) 2_567
K1 W2 3.838(6) 2_567
K2 O8 2.710(15) .
K2 O6W 2.79(2) 2_567
K2 O21 2.802(15) 2_567
K2 O16W 2.94(3) .
K2 O13W 2.97(3) .
K2 O10 3.052(15) 2_567
K2 O29 3.213(15) 2_567
K2 K3A 3.22(7) .
K2 O8W 3.34(3) 2_557
K2 O14W 3.40(4) .
K2 W5 3.759(10) 2_567
K2 Na1 3.867(12) 2_567
K3 O19 2.739(15) .
K3 O8W 2.79(3) .
K3 O21 2.914(14) 2_567
K3 O31 2.923(15) 1_545
K3 O10W 2.94(2) .
K3 O33 3.074(17) 1_545
K3 O13W 3.29(3) .
K3 O7W 3.38(2) .
K3 W7 3.894(9) 1_545
K3 Na2 4.586(13) .
K3A O19 2.61(7) .
K3A O21 2.64(7) 2_567
K3A O31 2.75(7) 1_545
K3A O33 3.03(7) 1_545
K3A W7 3.80(7) 1_545
K3A K3A 4.39(14) 2_557
K3A Na2 4.63(7) .
Na1 O6W 2.39(2) .
Na1 O29 2.407(14) .
Na1 O5W 2.434(17) 2_667
Na1 O35 2.466(15) 2_667
Na1 O28 2.493(13) 2_667
Na1 O32 2.537(15) 2_567
Na1 C3 3.029(18) 2_667
Na1 K2 3.867(12) 2_567
Na1 Na3 3.906(17) 2_567
Na1 Na2 4.132(11) 2_667
Na2 O34 2.366(14) .
Na2 O33 2.390(15) 1_545
Na2 O4W 2.415(16) .
Na2 O5W 2.443(18) .
Na2 O3 2.740(14) .
Na2 O9 2.795(13) .
Na2 Na1 4.132(11) 2_667
Na3 O16W 2.46(4) .
Na3 O26 2.726(17) .
Na3 O3W 2.73(2) 2_566
Na3 O35 2.774(18) 1_455
Na3 Na1 3.906(17) 2_567
O4 Sn1 2.058(11) 2_566
O10 K2 3.052(15) 2_567
O11 Ni1 2.102(11) 2_566
O21 K3A 2.64(7) 2_567
O21 K2 2.802(15) 2_567
O21 K3 2.914(14) 2_567
O21 K1 2.978(13) 2_567
O23 Sn1 2.095(11) 2_566
O28 Na1 2.493(13) 2_667
O29 K2 3.213(15) 2_567
O30 K1 2.990(12) 2_567
O31 K3A 2.75(7) 1_565
O31 K3 2.923(15) 1_565
O32 Na1 2.537(15) 2_567
O32 K1 3.048(14) 2_567
O33 Na2 2.390(15) 1_565
O33 K3A 3.03(7) 1_565
O33 K3 3.074(17) 1_565
O34 C3 1.264(19) .
O35 C3 1.28(2) .
O35 Na1 2.467(15) 2_667
O35 Na3 2.774(18) 1_655
C1 C2 1.51(2) .
C1 H1A 0.9700 .
C1 H1B 0.9700 .
C2 C3 1.54(2) .
C2 H2A 0.9700 .
C2 H2B 0.9700 .
C3 Na1 3.029(18) 2_667
O1W H1WA 0.850(11) .
O1W H1WB 0.851(10) .
O2W H2WA 0.850(11) .
O2W H2WB 0.850(11) .
O3W Na3 2.73(2) 2_566
O3W H3WA 0.851(11) .
O3W H3WB 0.850(11) .
O4W H4WA 0.852(10) .
O4W H4WB 0.851(10) .
O5W Na1 2.434(17) 2_667
O5W H5WA 0.851(10) .
O5W H5WB 0.850(10) .
O6W K2 2.79(2) 2_567
O6W H6WA 0.851(11) .
O6W H6WB 0.851(11) .
O7W H7WA 0.850(10) .
O7W H7WB 0.849(10) .
O8W K2 3.34(3) 2_557
O8W H8WA 0.850(10) .
O8W H8WB 0.849(11) .
O9W H9WA 0.850(11) .
O9W H9WB 0.849(10) .
O10W H10A 0.851(10) .
O10W H10B 0.852(10) .
O11W K1 2.988(6) 2_567
O12W H12A 0.851(11) .
O12W H12B 0.850(11) .

loop_
_geom_hbond_atom_site_label_D
_geom_hbond_atom_site_label_H
_geom_hbond_atom_site_label_A
_geom_hbond_distance_DH
_geom_hbond_distance_HA
_geom_hbond_distance_DA
_geom_hbond_angle_DHA
_geom_hbond_site_symmetry_A
O1W H1WA O12W 0.850(11) 2.38(8) 2.81(3) 113(7) 2_566
O1W H1WA O17W 0.850(11) 2.02(10) 2.87(10) 175(10) 2_576
O1W H1WB O4W 0.851(10) 1.92(3) 2.678(19) 147(5) 1_565
O2W H2WA O35 0.850(11) 1.91(6) 2.735(19) 164(20) 1_565
O2W H2WB O17 0.850(11) 2.56(9) 3.33(2) 151(16) .
O2W H2WB O6W 0.850(11) 2.66(10) 3.22(3) 124(9) 2_677
O3W H3WA O11 0.851(11) 2.5(2) 2.937(19) 113(17) 2_566
O3W H3WB O15W 0.850(11) 1.99(9) 2.79(4) 156(20) 1_665
O3W H3WB O17W 0.850(11) 2.7(2) 3.14(9) 117(18) 1_655
O3W H3WB O18W 0.850(11) 2.32(16) 2.96(10) 132(15) 1_665
O4W H4WA O23 0.852(10) 2.40(5) 2.972(18) 125(6) 2_566
O4W H4WA O24 0.852(10) 2.33(4) 3.067(18) 145(5) 2_566
O4W H4WB O1W 0.851(10) 2.29(3) 2.950(19) 134(2) 2_566
O5W H5WA O28 0.851(10) 2.34(2) 3.113(19) 151.8(13) .
O5W H5WB O7W 0.850(10) 2.32(4) 2.76(2) 113(3) .
O5W H5WB O9W 0.850(10) 2.44(3) 2.97(2) 120.6(18) .
O6W H6WA O2W 0.851(11) 2.57(8) 3.22(3) 133(9) 2_677
O6W H6WB O17 0.851(11) 2.58(9) 3.20(3) 131(9) 2_677
O6W H6WB O8W 0.851(11) 2.59(8) 3.30(3) 142(11) 1_565
O7W H7WA O2 0.850(10) 2.66(4) 3.18(2) 121(3) 1_545
O7W H7WA O17 0.850(10) 2.66(3) 3.06(2) 110(3) 1_545
O7W H7WB O8W 0.849(10) 2.44(3) 2.98(3) 122(2) .
O8W H8WA O13W 0.850(10) 2.52(6) 3.11(4) 128(4) 2_557
O8W H8WB O17 0.849(11) 2.18(3) 3.02(2) 168(3) 2_667
O9W H9WA O7 0.850(11) 2.08(4) 2.841(18) 149(6) 2_667
O9W H9WB O5W 0.849(10) 2.390(18) 2.97(2) 126(3) .
O10W H10A O1 0.851(10) 2.21(3) 2.83(2) 130(3) 2_567
O10W H10B O5 0.852(10) 2.061(18) 2.845(19) 153(2) 2_667
O12W H12B O15W 0.850(11) 2.51(5) 3.28(4) 150(6) .
O12W H12B O16W 0.850(11) 1.79(6) 2.24(3) 112(5) .
O12W H12B O17W 0.850(11) 1.80(9) 2.59(9) 154(6) 1_545

loop_
_geom_torsion_atom_site_label_1
_geom_torsion_atom_site_label_2
_geom_torsion_atom_site_label_3
_geom_torsion_atom_site_label_4
_geom_torsion
_geom_torsion_site_symmetry_1
_geom_torsion_site_symmetry_4
O11 W1 O4 Sn1 62(3) . 2_566
O6 W1 O4 Sn1 166(3) . 2_566
O3 W1 O4 Sn1 -97(3) . 2_566
O26 W1 O4 Sn1 -34(3) . 2_566
O14 W1 O4 Sn1 -105(3) . 2_566
O11 W1 O6 Sn1 102(3) . .
O4 W1 O6 Sn1 -1(3) . .
O3 W1 O6 Sn1 -159(3) . .
O26 W1 O6 Sn1 -103(3) . .
O14 W1 O6 Sn1 -86(3) . .
O32 W2 O18 W4 116.0(11) . .
O26 W2 O18 W4 -142.0(10) . .
O30 W2 O18 W4 15.8(11) . .
O8 W2 O18 W4 -44.4(19) . .
O14 W2 O18 W4 -69.6(11) . .
K1 W2 O18 W4 64.2(11) 2_567 .
K2 W2 O18 W4 117.8(14) . .
O9 W6 O19 K3A -136(3) . .
O8 W6 O19 K3A 48(3) . .
O3 W6 O19 K3A -43(3) . .
O12 W6 O19 K3A 135(3) . .
O14 W6 O19 K3A 0(5) . .
Na2 W6 O19 K3A -89(3) . .
K1 W6 O19 K3A 128(3) . .
K2 W6 O19 K3A 40(3) . .
O9 W6 O19 K1 96.2(5) . .
O8 W6 O19 K1 -80.3(5) . .
O3 W6 O19 K1 -170.7(4) . .
O12 W6 O19 K1 7.4(5) . .
O14 W6 O19 K1 -128(2) . .
Na2 W6 O19 K1 143.1(5) . .
K2 W6 O19 K1 -87.5(4) . .
O17 W8 O20 Ni1 -61.3(10) . .
O2 W8 O20 Ni1 38.9(10) . .
O5 W8 O20 Ni1 -161.5(9) . .
O25 W8 O20 Ni1 110.1(15) . .
O15 W8 O20 Ni1 124.1(9) . .
O31 W5 O21 K3A -3(4) . 2_567
O30 W5 O21 K3A -178(4) . 2_567
O1 W5 O21 K3A -92(4) . 2_567
O10 W5 O21 K3A 91(4) . 2_567
K1 W5 O21 K3A -160(4) 2_567 2_567
K2 W5 O21 K3A 91(4) 2_567 2_567
O31 W5 O21 K2 -94.5(6) . 2_567
O30 W5 O21 K2 90.5(6) . 2_567
O1 W5 O21 K2 176.3(5) . 2_567
O10 W5 O21 K2 0.0(6) . 2_567
K1 W5 O21 K2 108.3(6) 2_567 2_567
O31 W5 O21 K3 58.0(13) . 2_567
O30 W5 O21 K3 -117.0(12) . 2_567
O1 W5 O21 K3 -31.2(13) . 2_567
O10 W5 O21 K3 152.4(12) . 2_567
K1 W5 O21 K3 -99.2(13) 2_567 2_567
K2 W5 O21 K3 152.5(16) 2_567 2_567
O31 W5 O21 K1 157.2(4) . 2_567
O30 W5 O21 K1 -17.8(5) . 2_567
O1 W5 O21 K1 68.0(5) . 2_567
O10 W5 O21 K1 -108.4(5) . 2_567
K2 W5 O21 K1 -108.3(6) 2_567 2_567
O28 W9 O22 Sn1 40.4(10) . .
O5 W9 O22 Sn1 141.8(9) . .
O9 W9 O22 Sn1 -59.8(9) . .
O7 W9 O22 Sn1 -128.6(10) . .
O15 W9 O22 Sn1 -146.0(9) . .
O16 W4 O23 Sn1 -55.6(9) . 2_566
O27 W4 O23 Sn1 -157.1(8) . 2_566
O1 W4 O23 Sn1 107.4(12) . 2_566
O18 W4 O23 Sn1 45.9(8) . 2_566
O13 W4 O23 Sn1 129.1(8) . 2_566
O33 W7 O24 Ni1 72.6(10) . .
O2 W7 O24 Ni1 -31.2(10) . .
O27 W7 O24 Ni1 170.1(9) . .
O31 W7 O24 Ni1 -113.3(14) . .
O13 W7 O24 Ni1 -116.0(9) . .
K3A W7 O24 Ni1 94(2) 1_565 .
K3 W7 O24 Ni1 50.5(14) 1_565 .
O29 W3 O25 W8 170.5(6) . .
O10 W3 O25 W8 -87.9(6) . .
O7 W3 O25 W8 73.5(6) . .
O12 W3 O25 W8 1.6(15) . .
O15 W3 O25 W8 -2.0(5) . .
K1 W3 O25 W8 145.6(4) . .
K2 W3 O25 W8 -135.7(5) 2_567 .
O32 W2 O26 W1 -173.4(6) . .
O18 W2 O26 W1 82.0(6) . .
O30 W2 O26 W1 -11.0(16) . .
O8 W2 O26 W1 -76.4(6) . .
O14 W2 O26 W1 -3.5(5) . .
K1 W2 O26 W1 -157.7(3) 2_567 .
K2 W2 O26 W1 -111.5(5) . .
O32 W2 O26 Na3 -10.4(8) . .
O18 W2 O26 Na3 -115.0(7) . .
O30 W2 O26 Na3 152.0(11) . .
O8 W2 O26 Na3 86.6(7) . .
O14 W2 O26 Na3 159.5(7) . .
K1 W2 O26 Na3 5.3(10) 2_567 .
K2 W2 O26 Na3 51.5(6) . .
O16 W4 O27 W7 177.1(7) . .
O23 W4 O27 W7 -78.1(7) . .
O1 W4 O27 W7 78.4(7) . .
O18 W4 O27 W7 14.1(16) . .
O13 W4 O27 W7 3.7(5) . .
O22 W9 O28 Na1 -96.8(17) . 2_667
O5 W9 O28 Na1 165.1(16) . 2_667
O9 W9 O28 Na1 -4.8(17) . 2_667
O7 W9 O28 Na1 78.4(17) . 2_667
O25 W3 O29 Na1 -21(2) . .
O10 W3 O29 Na1 -116(2) . .
O7 W3 O29 Na1 69(2) . .
O12 W3 O29 Na1 155(2) . .
K1 W3 O29 Na1 143(2) . .
K2 W3 O29 Na1 -117(2) 2_567 .
O25 W3 O29 K1 -163.7(4) . .
O10 W3 O29 K1 101.6(5) . .
O7 W3 O29 K1 -73.7(5) . .
O12 W3 O29 K1 12.0(5) . .
K2 W3 O29 K1 99.9(5) 2_567 .
O25 W3 O29 K2 96.4(5) . 2_567
O10 W3 O29 K2 1.7(5) . 2_567
O7 W3 O29 K2 -173.6(4) . 2_567
O12 W3 O29 K2 -87.9(5) . 2_567
K1 W3 O29 K2 -99.9(5) . 2_567
O21 W5 O31 W7 -173.6(6) . .
O30 W5 O31 W7 -6.2(16) . .
O1 W5 O31 W7 -76.6(6) . .
O10 W5 O31 W7 87.2(6) . .
O13 W5 O31 W7 0.1(5) . .
K1 W5 O31 W7 -140.7(4) 2_567 .
K2 W5 O31 W7 140.8(5) 2_567 .
O21 W5 O31 K3A -22(2) . 1_565
O30 W5 O31 K3A 146(2) . 1_565
O1 W5 O31 K3A 75(2) . 1_565
O10 W5 O31 K3A -121(2) . 1_565
O13 W5 O31 K3A 152(2) . 1_565
K1 W5 O31 K3A 11(2) 2_567 1_565
K2 W5 O31 K3A -67(2) 2_567 1_565
O21 W5 O31 K3 18.2(9) . 1_565
O30 W5 O31 K3 -174.5(9) . 1_565
O1 W5 O31 K3 115.2(9) . 1_565
O10 W5 O31 K3 -81.0(9) . 1_565
O13 W5 O31 K3 -168.2(9) . 1_565
K1 W5 O31 K3 51.0(12) 2_567 1_565
K2 W5 O31 K3 -27.4(9) 2_567 1_565
O18 W2 O32 Na1 142(2) . 2_567
O26 W2 O32 Na1 44(3) . 2_567
O30 W2 O32 Na1 -129(2) . 2_567
O8 W2 O32 Na1 -46(3) . 2_567
O14 W2 O32 Na1 -10(4) . 2_567
K1 W2 O32 Na1 -126(3) 2_567 2_567
K2 W2 O32 Na1 -38(2) . 2_567
O18 W2 O32 K1 -92.3(5) . 2_567
O26 W2 O32 K1 169.9(4) . 2_567
O30 W2 O32 K1 -3.4(5) . 2_567
O8 W2 O32 K1 80.4(5) . 2_567
O14 W2 O32 K1 116(2) . 2_567
K2 W2 O32 K1 88.1(4) . 2_567
O24 W7 O33 Na2 -2.6(12) . 1_565
O2 W7 O33 Na2 94.2(11) . 1_565
O27 W7 O33 Na2 -95.3(11) . 1_565
O31 W7 O33 Na2 179.3(10) . 1_565
O13 W7 O33 Na2 -152.3(12) . 1_565
K3A W7 O33 Na2 -170.2(19) 1_565 1_565
K3 W7 O33 Na2 163.5(14) 1_565 1_565
O24 W7 O33 K3A 167.6(14) . 1_565
O2 W7 O33 K3A -95.6(14) . 1_565
O27 W7 O33 K3A 74.9(14) . 1_565
O31 W7 O33 K3A -10.5(14) . 1_565
O13 W7 O33 K3A 18(2) . 1_565
O24 W7 O33 K3 -166.1(5) . 1_565
O2 W7 O33 K3 -69.3(6) . 1_565
O27 W7 O33 K3 101.2(5) . 1_565
O31 W7 O33 K3 15.8(5) . 1_565
O13 W7 O33 K3 44.2(19) . 1_565
Sn1 C1 C2 C3 7(2) . .
Sn1 O34 C3 O35 -172.8(13) . .
Na2 O34 C3 O35 18(2) . .
Sn1 O34 C3 C2 6.1(19) . .
Na2 O34 C3 C2 -162.7(12) . .
Sn1 O34 C3 Na1 129.2(7) . 2_667
Na2 O34 C3 Na1 -39.6(15) . 2_667
Na1 O35 C3 O34 -92.4(16) 2_667 .
Na3 O35 C3 O34 159.3(12) 1_655 .
Na1 O35 C3 C2 88.7(15) 2_667 .
Na3 O35 C3 C2 -20(2) 1_655 .
Na3 O35 C3 Na1 -108.3(13) 1_655 2_667
C1 C2 C3 O34 -9(2) . .
C1 C2 C3 O35 169.7(16) . .
C1 C2 C3 Na1 -135.2(14) . 2_667
